data_4513713
loop_
_publ_author_name
'Benmansour, Samia'
'G\'omez-Claramunt, Patricia'
'Vall\'es-Garc\'ia, Cristina'
'M\'inguez Espallargas, Guillermo'
'G\'omez Garc\'ia, Carlos J.'

_publ_section_title
;
 Key Role of the Cation in the Crystallization of Chiral
 Tris(Anilato)Metalate Magnetic Anions
;
_journal_issue 1
_journal_name_full 'Crystal Growth &amp; Design'
_journal_page_first 518
_journal_paper_doi 10.1021/acs.cgd.5b01573
_journal_volume 16
_journal_year 2016
_chemical_formula_sum 'C81 H67 Cl6 Fe O12 P3'
_chemical_formula_weight 1593.80
_chemical_name_systematic
;
 ?
;
_space_group_crystal_system orthorhombic
_space_group_IT_number 32
_space_group_name_Hall 'P -2bc 2'
_space_group_name_H-M_alt 'P 2 c b'
_symmetry_space_group_name_Hall 'P -2bc 2'
_symmetry_space_group_name_H-M 'P 2 c b'
_atom_sites_solution_hydrogens geom
_audit_creation_method SHELXL-2014
_cell_angle_alpha 90
_cell_angle_beta 90
_cell_angle_gamma 90
_cell_formula_units_Z 2
_cell_length_a 13.7948(4)
_cell_length_b 14.5418(4)
_cell_length_c 19.4102(5)
_cell_measurement_reflns_used 5704
_cell_measurement_temperature 120(2)
_cell_measurement_theta_max 25.0303
_cell_measurement_theta_min 2.9178
_cell_volume 3893.71(19)
_computing_data_collection
;
CrysAlisPro, Agilent Technologies,
Version 1.171.35.19 (release 27-10-2011 CrysAlis171 .NET)
(compiled Oct 27 2011,15:02:11)
;
_computing_structure_refinement 'SHELXL-2014 (Sheldrick, 2014)'
_diffrn_ambient_temperature 120(2)
_diffrn_measured_fraction_theta_full 0.998
_diffrn_measured_fraction_theta_max 0.994
_diffrn_measurement_device_type 'SuperNova, Single source at offset), Sapphire3'
_diffrn_measurement_method '\w scans'
_diffrn_radiation_type MoK\a
_diffrn_radiation_wavelength 0.71073
_diffrn_reflns_av_R_equivalents 0.1169
_diffrn_reflns_av_unetI/netI 0.0803
_diffrn_reflns_laue_measured_fraction_full 0.998
_diffrn_reflns_laue_measured_fraction_max 0.994
_diffrn_reflns_limit_h_max 16
_diffrn_reflns_limit_h_min -16
_diffrn_reflns_limit_k_max 17
_diffrn_reflns_limit_k_min -17
_diffrn_reflns_limit_l_max 23
_diffrn_reflns_limit_l_min -23
_diffrn_reflns_number 49028
_diffrn_reflns_point_group_measured_fraction_full 0.998
_diffrn_reflns_point_group_measured_fraction_max 0.994
_diffrn_reflns_theta_full 25.000
_diffrn_reflns_theta_max 25.084
_diffrn_reflns_theta_min 2.924
_diffrn_source 'SuperNova (Mo) X-ray Source'
_exptl_absorpt_coefficient_mu 0.521
_exptl_absorpt_correction_T_max 1.00000
_exptl_absorpt_correction_T_min 0.85715
_exptl_absorpt_correction_type multi-scan
_exptl_absorpt_process_details
;
CrysAlisPro, Agilent Technologies,
Version 1.171.35.19 (release 27-10-2011 CrysAlis171 .NET)
(compiled Oct 27 2011,15:02:11)
Empirical absorption correction using spherical harmonics,
 implemented in SCALE3 ABSPACK scaling algorithm.
;
_exptl_crystal_colour Red
_exptl_crystal_density_diffrn 1.359
_exptl_crystal_description Prism
_exptl_crystal_F_000 1644
_exptl_crystal_size_max 0.090
_exptl_crystal_size_mid 0.050
_exptl_crystal_size_min 0.040
_refine_diff_density_max 1.430
_refine_diff_density_min -0.518
_refine_diff_density_rms 0.103
_refine_ls_abs_structure_details
;
 Refined as an inversion twin.
;
_refine_ls_abs_structure_Flack 0.11(6)
_refine_ls_extinction_method none
_refine_ls_goodness_of_fit_ref 1.102
_refine_ls_hydrogen_treatment constr
_refine_ls_matrix_type full
_refine_ls_number_parameters 418
_refine_ls_number_reflns 6881
_refine_ls_number_restraints 1
_refine_ls_restrained_S_all 1.102
_refine_ls_R_factor_all 0.1020
_refine_ls_R_factor_gt 0.0782
_refine_ls_shift/su_max 0.000
_refine_ls_shift/su_mean 0.000
_refine_ls_structure_factor_coef Fsqd
_refine_ls_weighting_details 'w=1/[\s^2^(Fo^2^)+(0.1159P)^2^+3.0718P] where P=(Fo^2^+2Fc^2^)/3'
_refine_ls_weighting_scheme calc
_refine_ls_wR_factor_gt 0.2043
_refine_ls_wR_factor_ref 0.2211
_reflns_Friedel_coverage 0.914
_reflns_friedel_fraction_full 0.999
_reflns_friedel_fraction_max 0.995
_reflns_number_gt 5296
_reflns_number_total 6881
_reflns_threshold_expression 'I > 2\s(I)'
_cod_data_source_file cg5b01573_si_004.cif
_cod_data_source_block shelx_compound9
_cod_depositor_comments
;
The following automatic conversions were performed:

'_space_group_crystal_system' value 'Orthorhombic' changed to
'orthorhombic' according to
/usr/data/users/saulius/crontab/automatic-downloads/rss-feeds/ACS/lib/dictionaries/cif_core.dic
dictionary named 'cif_core.dic' version 2.4.2 from 2011-04-26.

Automatic conversion script
Id: cif_fix_values 4268 2015-11-12 08:31:59Z antanas 

 Adding full bibliography for 4513708--4513713.cif.
;
_cod_database_code 4513713
_shelx_space_group_comment
;
The symmetry employed for this shelxl refinement is uniquely defined
by the following loop, which should always be used as a source of
symmetry information in preference to the above space-group names.
They are only intended as comments.
;
_shelx_estimated_absorpt_t_min 0.955
_shelx_estimated_absorpt_t_max 0.979
_shelxl_version_number 2014-3

loop_
_space_group_symop_operation_xyz
'x, y, z'
'x, -y, -z'
'x, -y+1/2, z+1/2'
'x, y+1/2, -z+1/2'

loop_
_atom_site_label
_atom_site_type_symbol
_atom_site_fract_x
_atom_site_fract_y
_atom_site_fract_z
_atom_site_U_iso_or_equiv
_atom_site_adp_type
_atom_site_occupancy
_atom_site_site_symmetry_order
_atom_site_calc_flag
_atom_site_refinement_flags_posn
_atom_site_refinement_flags_adp
_atom_site_refinement_flags_occupancy
_atom_site_disorder_assembly
_atom_site_disorder_group
Fe1 Fe 0.02095(15) 0.5000 0.5000 0.0313(5) Uani 1 2 d S T P . .
C1 C -0.0716(7) 0.4234(7) 0.6950(5) 0.034(2) Uani 1 1 d . . . . .
Cl1 Cl -0.0199(2) 0.4937(2) 0.75675(13) 0.0458(7) Uani 1 1 d . . . . .
C2 C -0.0538(7) 0.4378(7) 0.6273(5) 0.029(2) Uani 1 1 d . . . . .
O2 O 0.0044(5) 0.5008(4) 0.6025(3) 0.0344(17) Uani 1 1 d . . . . .
C3 C -0.1027(7) 0.3790(7) 0.5725(5) 0.031(2) Uani 1 1 d . . . . .
O3 O -0.0757(5) 0.3975(5) 0.5092(3) 0.0313(16) Uani 1 1 d . . . . .
C4 C -0.1683(7) 0.3154(8) 0.5910(5) 0.034(2) Uani 1 1 d . . . . .
Cl4 Cl -0.2251(2) 0.24928(18) 0.52808(15) 0.0438(7) Uani 1 1 d . . . . .
C5 C -0.1948(8) 0.3007(7) 0.6605(5) 0.037(2) Uani 1 1 d . . . . .
O5 O -0.2566(6) 0.2445(6) 0.6799(4) 0.052(2) Uani 1 1 d . . . . .
C6 C -0.1455(8) 0.3577(8) 0.7170(6) 0.038(3) Uani 1 1 d . . . . .
O6 O -0.1692(6) 0.3465(7) 0.7774(4) 0.058(2) Uani 1 1 d . . . . .
C11 C 0.3023(8) 0.5989(8) 0.4914(5) 0.037(3) Uani 1 1 d . . . . .
Cl11 Cl 0.3013(2) 0.71699(19) 0.48292(17) 0.0508(8) Uani 1 1 d . . . . .
C12 C 0.2179(8) 0.5529(8) 0.4981(5) 0.036(2) Uani 1 1 d . . . . .
O12 O 0.1322(5) 0.5893(6) 0.4990(4) 0.0366(18) Uani 1 1 d . . . . .
C16 C 0.3942(8) 0.5530(8) 0.4968(5) 0.034(2) Uani 1 1 d . . . . .
O16 O 0.4720(6) 0.5931(5) 0.4963(4) 0.0421(19) Uani 1 1 d . . . . .
P11 P 0.5148(2) 0.39583(17) 0.69878(13) 0.0320(6) Uani 1 1 d . . . . .
C101 C 0.4021(8) 0.4566(8) 0.6852(5) 0.037(3) Uani 1 1 d . . . . .
C102 C 0.4034(9) 0.5506(8) 0.6736(5) 0.041(3) Uani 1 1 d . . . . .
H102 H 0.4636 0.5821 0.6705 0.049 Uiso 1 1 calc R U . . .
C103 C 0.3179(10) 0.5985(9) 0.6664(7) 0.058(3) Uani 1 1 d . . . . .
H103 H 0.3201 0.6630 0.6590 0.070 Uiso 1 1 calc R U . . .
C104 C 0.2289(9) 0.5550(11) 0.6698(6) 0.057(4) Uani 1 1 d . . . . .
H104 H 0.1704 0.5886 0.6642 0.068 Uiso 1 1 calc R U . . .
C105 C 0.2275(10) 0.4618(13) 0.6816(7) 0.067(4) Uani 1 1 d . . . . .
H105 H 0.1667 0.4313 0.6844 0.080 Uiso 1 1 calc R U . . .
C106 C 0.3146(9) 0.4092(10) 0.6899(6) 0.051(3) Uani 1 1 d . . . . .
H106 H 0.3127 0.3448 0.6982 0.061 Uiso 1 1 calc R U . . .
C111 C 0.5187(8) 0.3617(7) 0.7870(5) 0.036(2) Uani 1 1 d . . . . .
C112 C 0.6000(8) 0.3094(8) 0.8095(5) 0.039(3) Uani 1 1 d . . . . .
H112 H 0.6530 0.2977 0.7795 0.047 Uiso 1 1 calc R U . . .
C113 C 0.6000(10) 0.2757(9) 0.8770(6) 0.051(3) Uani 1 1 d . . . . .
H113 H 0.6533 0.2400 0.8926 0.062 Uiso 1 1 calc R U . . .
C114 C 0.5250(12) 0.2931(8) 0.9207(6) 0.057(3) Uani 1 1 d . . . . .
H114 H 0.5262 0.2700 0.9665 0.069 Uiso 1 1 calc R U . . .
C115 C 0.4471(10) 0.3444(9) 0.8980(6) 0.053(3) Uani 1 1 d . . . . .
H115 H 0.3950 0.3565 0.9287 0.064 Uiso 1 1 calc R U . . .
C116 C 0.4433(9) 0.3779(7) 0.8328(6) 0.043(3) Uani 1 1 d . . . . .
H116 H 0.3886 0.4127 0.8184 0.051 Uiso 1 1 calc R U . . .
C121 C 0.6133(7) 0.4695(7) 0.6801(5) 0.031(2) Uani 1 1 d . . . . .
C122 C 0.6394(8) 0.4853(7) 0.6106(6) 0.035(2) Uani 1 1 d . . . . .
H122 H 0.6051 0.4557 0.5744 0.043 Uiso 1 1 calc R U . . .
C123 C 0.7160(8) 0.5447(7) 0.5957(6) 0.039(3) Uani 1 1 d . . . . .
H123 H 0.7354 0.5543 0.5493 0.047 Uiso 1 1 calc R U . . .
C124 C 0.7635(8) 0.5896(7) 0.6484(7) 0.045(3) Uani 1 1 d . . . . .
H124 H 0.8146 0.6309 0.6376 0.054 Uiso 1 1 calc R U . . .
C125 C 0.7386(8) 0.5760(8) 0.7157(7) 0.048(3) Uani 1 1 d . . . . .
H125 H 0.7731 0.6066 0.7513 0.058 Uiso 1 1 calc R U . . .
C126 C 0.6631(9) 0.5175(7) 0.7318(7) 0.042(3) Uani 1 1 d . . . . .
H126 H 0.6446 0.5096 0.7786 0.050 Uiso 1 1 calc R U . . .
C131 C 0.5212(9) 0.2964(6) 0.6438(5) 0.036(2) Uani 1 1 d . . . . .
H13A H 0.4957 0.3138 0.5979 0.043 Uiso 1 1 calc R U . . .
H13B H 0.5903 0.2801 0.6377 0.043 Uiso 1 1 calc R U . . .
C132 C 0.4671(13) 0.2103(8) 0.6678(6) 0.063(4) Uani 1 1 d . . . . .
H32C H 0.3965 0.2223 0.6676 0.076 Uiso 1 1 calc R U . . .
H32D H 0.4867 0.1951 0.7155 0.076 Uiso 1 1 calc R U . . .
C133 C 0.4898(14) 0.1291(8) 0.6203(7) 0.068(4) Uani 1 1 d . . . . .
H33A H 0.4547 0.0745 0.6363 0.102 Uiso 1 1 calc R U . . .
H33B H 0.4695 0.1439 0.5732 0.102 Uiso 1 1 calc R U . . .
H33C H 0.5596 0.1168 0.6210 0.102 Uiso 1 1 calc R U . . .
P21 P -0.0036(4) 0.5726(3) 1.0324(3) 0.0292(11) Uiso 0.5 1 d . . P A -1
C201 C 0.0586(10) 0.4793(8) 1.0733(7) 0.034(5) Uiso 0.5 1 d G . P A -1
C202 C 0.1578(10) 0.4857(8) 1.0849(8) 0.048(6) Uiso 0.5 1 d G . P A -1
H202 H 0.1924 0.5386 1.0702 0.057 Uiso 0.5 1 calc R U P A -1
C203 C 0.2063(8) 0.4146(10) 1.1182(9) 0.046(6) Uiso 0.5 1 d G . P A -1
H203 H 0.2741 0.4189 1.1261 0.055 Uiso 0.5 1 calc R U P A -1
C204 C 0.1556(10) 0.3372(9) 1.1398(9) 0.056(8) Uiso 0.5 1 d G . P A -1
H204 H 0.1887 0.2886 1.1625 0.067 Uiso 0.5 1 calc R U P A -1
C205 C 0.0564(10) 0.3308(8) 1.1281(8) 0.043(5) Uiso 0.5 1 d G . P A -1
H205 H 0.0217 0.2779 1.1429 0.052 Uiso 0.5 1 calc R U P A -1
C206 C 0.0079(8) 0.4019(9) 1.0949(7) 0.041(5) Uiso 0.5 1 d G . P A -1
H206 H -0.0599 0.3976 1.0869 0.049 Uiso 0.5 1 calc R U P A -1
C211 C -0.1225(7) 0.5351(8) 1.0084(6) 0.023(4) Uiso 0.5 1 d G . P A -1
C212 C -0.1976(9) 0.5419(10) 1.0559(5) 0.029(4) Uiso 0.5 1 d G . P A -1
H212 H -0.1853 0.5656 1.1007 0.035 Uiso 0.5 1 calc R U P A -1
C213 C -0.2906(8) 0.5142(15) 1.0378(8) 0.035(6) Uiso 0.5 1 d G . P A -1
H213 H -0.3419 0.5189 1.0703 0.042 Uiso 0.5 1 calc R U P A -1
C214 C -0.3085(8) 0.4796(16) 0.9723(9) 0.042(7) Uiso 0.5 1 d G . P A -1
H214 H -0.3721 0.4607 0.9599 0.050 Uiso 0.5 1 calc R U P A -1
C215 C -0.2335(10) 0.4728(11) 0.9248(6) 0.045(6) Uiso 0.5 1 d G . P A -1
H215 H -0.2457 0.4492 0.8800 0.054 Uiso 0.5 1 calc R U P A -1
C216 C -0.1404(9) 0.5005(9) 0.9428(5) 0.033(5) Uiso 0.5 1 d G . P A -1
H216 H -0.0891 0.4959 0.9104 0.040 Uiso 0.5 1 calc R U P A -1
C221 C -0.0158(16) 0.6676(14) 1.0906(11) 0.036(5) Uiso 0.5 1 d . . P . .
H22A H -0.0507 0.7167 1.0653 0.043 Uiso 0.5 1 calc R U P A .
H22B H -0.0592 0.6472 1.1282 0.043 Uiso 0.5 1 calc R U P . .
C222 C 0.0755(16) 0.7144(14) 1.1258(11) 0.035 Uiso 0.5 1 d . U P A .
H22C H 0.1185 0.6667 1.1454 0.042 Uiso 0.5 1 calc R U P . .
H22D H 0.1126 0.7497 1.0911 0.042 Uiso 0.5 1 calc R U P . .
C223 C 0.0430(18) 0.7736(16) 1.1783(12) 0.048(6) Uiso 0.5 1 d . . P . .
H22E H 0.0989 0.8029 1.2005 0.072 Uiso 0.5 1 calc R U P A .
H22F H 0.0009 0.8210 1.1585 0.072 Uiso 0.5 1 calc R U P . .
H22G H 0.0067 0.7382 1.2127 0.072 Uiso 0.5 1 calc R U P . .
C291 C 0.1146(11) 0.4590(7) 1.0803(7) 0.052(6) Uiso 0.5 1 d G . P B -2
H291 H 0.1158 0.5213 1.0657 0.062 Uiso 0.5 1 calc R U P B -2
C292 C 0.1634(11) 0.4329(8) 1.1399(7) 0.041(5) Uiso 0.5 1 d G . P B -2
H292 H 0.1979 0.4775 1.1660 0.049 Uiso 0.5 1 calc R U P B -2
C293 C 0.1616(11) 0.3417(9) 1.1613(6) 0.041(6) Uiso 0.5 1 d G . P B -2
H293 H 0.1949 0.3240 1.2020 0.050 Uiso 0.5 1 calc R U P B -2
C294 C 0.1111(11) 0.2766(7) 1.1232(7) 0.045(6) Uiso 0.5 1 d G . P B -2
H294 H 0.1099 0.2143 1.1378 0.054 Uiso 0.5 1 calc R U P B -2
C295 C 0.0623(10) 0.3026(8) 1.0636(7) 0.036(5) Uiso 0.5 1 d G . P B -2
H295 H 0.0278 0.2581 1.0375 0.044 Uiso 0.5 1 calc R U P B -2
C296 C 0.0641(10) 0.3938(8) 1.0422(6) 0.030(4) Uiso 0.5 1 d G . P B -2
H296 H 0.0308 0.4116 1.0015 0.035 Uiso 0.5 1 calc R U P B -2

loop_
_atom_site_aniso_label
_atom_site_aniso_U_11
_atom_site_aniso_U_22
_atom_site_aniso_U_33
_atom_site_aniso_U_23
_atom_site_aniso_U_13
_atom_site_aniso_U_12
Fe1 0.0218(10) 0.0427(11) 0.0294(10) 0.0030(8) 0.000 0.000
C1 0.029(6) 0.045(6) 0.026(5) -0.002(4) 0.001(4) -0.006(5)
Cl1 0.0352(15) 0.0713(19) 0.0310(14) -0.0111(13) -0.0024(12) 0.0000(14)
C2 0.015(5) 0.033(5) 0.039(6) 0.005(4) -0.002(4) -0.003(4)
O2 0.023(4) 0.047(4) 0.034(4) 0.004(3) -0.006(3) 0.000(3)
C3 0.028(5) 0.040(5) 0.025(5) 0.002(4) 0.000(4) 0.011(5)
O3 0.020(4) 0.048(4) 0.026(4) -0.003(3) -0.003(3) -0.003(3)
C4 0.032(6) 0.043(6) 0.026(5) 0.002(4) 0.004(4) 0.003(5)
Cl4 0.0470(16) 0.0412(13) 0.0433(15) 0.0008(12) -0.0045(13) -0.0110(13)
C5 0.027(5) 0.044(6) 0.042(6) 0.010(5) 0.003(5) 0.005(5)
O5 0.039(5) 0.067(5) 0.050(5) 0.022(4) 0.001(4) -0.012(4)
C6 0.029(6) 0.049(6) 0.035(6) 0.005(5) 0.001(5) 0.001(5)
O6 0.037(5) 0.104(7) 0.032(4) 0.013(4) 0.008(4) -0.003(5)
C11 0.027(6) 0.050(6) 0.034(6) 0.012(5) -0.003(4) -0.015(5)
Cl11 0.0318(15) 0.0450(16) 0.076(2) 0.0163(14) -0.0056(15) -0.0059(13)
C12 0.034(6) 0.042(6) 0.032(6) 0.011(5) -0.004(5) -0.003(5)
O12 0.024(4) 0.046(5) 0.040(4) 0.007(3) -0.003(3) 0.010(3)
C16 0.026(6) 0.043(6) 0.033(6) 0.005(5) -0.007(4) -0.010(5)
O16 0.031(4) 0.053(5) 0.043(4) 0.014(4) 0.001(3) -0.006(4)
P11 0.0317(14) 0.0360(13) 0.0283(13) 0.0008(10) 0.0009(12) 0.0010(13)
C101 0.026(6) 0.058(7) 0.028(6) -0.010(5) 0.004(5) 0.000(5)
C102 0.040(7) 0.048(7) 0.035(6) -0.010(5) 0.001(5) -0.001(5)
C103 0.057(9) 0.062(8) 0.056(8) -0.002(6) 0.001(7) 0.024(7)
C104 0.037(8) 0.087(11) 0.046(8) -0.018(7) -0.003(6) 0.021(7)
C105 0.033(7) 0.118(13) 0.049(8) -0.020(8) -0.002(6) -0.001(8)
C106 0.032(6) 0.069(8) 0.052(8) -0.019(6) 0.006(6) -0.005(6)
C111 0.032(6) 0.045(5) 0.031(5) -0.004(4) 0.000(5) 0.004(5)
C112 0.039(7) 0.048(7) 0.030(6) 0.001(5) 0.006(5) 0.005(5)
C113 0.057(8) 0.060(8) 0.037(7) 0.006(6) -0.003(6) 0.011(6)
C114 0.087(10) 0.044(7) 0.041(7) 0.002(5) 0.018(8) 0.012(7)
C115 0.059(8) 0.057(8) 0.043(7) 0.008(6) 0.020(6) 0.004(7)
C116 0.045(7) 0.041(6) 0.042(6) 0.004(5) 0.013(5) 0.011(5)
C121 0.031(6) 0.033(5) 0.028(6) -0.001(4) 0.001(4) 0.007(5)
C122 0.029(6) 0.040(6) 0.037(6) -0.002(5) -0.009(5) -0.006(5)
C123 0.033(6) 0.032(6) 0.053(7) 0.007(5) 0.005(5) 0.001(5)
C124 0.029(6) 0.036(6) 0.070(9) 0.008(6) 0.002(6) -0.008(5)
C125 0.032(7) 0.041(6) 0.072(9) -0.009(6) -0.014(6) 0.006(5)
C126 0.038(7) 0.042(6) 0.046(7) -0.013(5) -0.008(5) 0.001(5)
C131 0.039(6) 0.031(5) 0.038(6) 0.003(4) -0.006(5) 0.006(5)
C132 0.108(12) 0.043(7) 0.038(7) 0.008(5) 0.007(7) -0.031(7)
C133 0.113(13) 0.033(6) 0.057(8) -0.010(6) -0.001(8) 0.012(7)

loop_
_atom_type_symbol
_atom_type_description
_atom_type_scat_dispersion_real
_atom_type_scat_dispersion_imag
_atom_type_scat_source
C C 0.0033 0.0016 'International Tables Vol C Tables 4.2.6.8 and 6.1.1.4'
H H 0.0000 0.0000 'International Tables Vol C Tables 4.2.6.8 and 6.1.1.4'
O O 0.0106 0.0060 'International Tables Vol C Tables 4.2.6.8 and 6.1.1.4'
P P 0.1023 0.0942 'International Tables Vol C Tables 4.2.6.8 and 6.1.1.4'
Cl Cl 0.1484 0.1585 'International Tables Vol C Tables 4.2.6.8 and 6.1.1.4'
Fe Fe 0.3463 0.8444 'International Tables Vol C Tables 4.2.6.8 and 6.1.1.4'

loop_
_geom_angle_atom_site_label_1
_geom_angle_atom_site_label_2
_geom_angle_atom_site_label_3
_geom_angle
_geom_angle_site_symmetry_1
_geom_angle_site_symmetry_3
O2 Fe1 O2 166.9(4) . 2_566
O2 Fe1 O3 80.8(3) . .
O2 Fe1 O3 90.5(3) 2_566 .
O2 Fe1 O3 90.5(3) . 2_566
O2 Fe1 O3 80.8(3) 2_566 2_566
O3 Fe1 O3 96.8(4) . 2_566
O2 Fe1 O12 94.6(3) . 2_566
O2 Fe1 O12 95.3(3) 2_566 2_566
O3 Fe1 O12 91.5(3) . 2_566
O3 Fe1 O12 170.9(3) 2_566 2_566
O2 Fe1 O12 95.3(3) . .
O2 Fe1 O12 94.6(3) 2_566 .
O3 Fe1 O12 170.9(3) . .
O3 Fe1 O12 91.5(3) 2_566 .
O12 Fe1 O12 80.5(4) 2_566 .
C2 C1 C6 120.7(9) . .
C2 C1 Cl1 120.5(8) . .
C6 C1 Cl1 118.2(8) . .
O2 C2 C1 125.1(9) . .
O2 C2 C3 114.1(8) . .
C1 C2 C3 120.7(9) . .
C2 O2 Fe1 115.5(6) . .
O3 C3 C4 125.7(9) . .
O3 C3 C2 114.3(9) . .
C4 C3 C2 119.9(9) . .
C3 O3 Fe1 115.2(6) . .
C3 C4 C5 122.3(10) . .
C3 C4 Cl4 119.8(8) . .
C5 C4 Cl4 118.0(8) . .
O5 C5 C4 124.6(10) . .
O5 C5 C6 116.4(10) . .
C4 C5 C6 119.1(10) . .
O6 C6 C1 123.4(10) . .
O6 C6 C5 119.6(10) . .
C1 C6 C5 117.0(9) . .
C12 C11 C16 121.5(10) . .
C12 C11 Cl11 119.8(9) . .
C16 C11 Cl11 118.5(8) . .
O12 C12 C11 125.8(10) . .
O12 C12 C12 114.0(6) . 2_566
C11 C12 C12 120.0(7) . 2_566
C12 O12 Fe1 115.7(7) . .
O16 C16 C11 123.6(10) . .
O16 C16 C16 118.5(6) . 2_566
C11 C16 C16 118.0(6) . 2_566
C121 P11 C111 110.0(5) . .
C121 P11 C131 109.1(5) . .
C111 P11 C131 110.2(5) . .
C121 P11 C101 109.6(5) . .
C111 P11 C101 107.6(5) . .
C131 P11 C101 110.4(5) . .
C102 C101 C106 120.7(11) . .
C102 C101 P11 119.6(8) . .
C106 C101 P11 119.6(10) . .
C103 C102 C101 120.3(11) . .
C103 C102 H102 119.9 . .
C101 C102 H102 119.9 . .
C102 C103 C104 121.6(13) . .
C102 C103 H103 119.2 . .
C104 C103 H103 119.2 . .
C105 C104 C103 118.1(12) . .
C105 C104 H104 120.9 . .
C103 C104 H104 120.9 . .
C104 C105 C106 122.2(13) . .
C104 C105 H105 118.9 . .
C106 C105 H105 118.9 . .
C101 C106 C105 117.0(13) . .
C101 C106 H106 121.5 . .
C105 C106 H106 121.5 . .
C116 C111 C112 119.0(9) . .
C116 C111 P11 122.9(9) . .
C112 C111 P11 117.9(8) . .
C113 C112 C111 118.3(10) . .
C113 C112 H112 120.8 . .
C111 C112 H112 120.8 . .
C114 C113 C112 121.2(12) . .
C114 C113 H113 119.4 . .
C112 C113 H113 119.4 . .
C113 C114 C115 119.5(11) . .
C113 C114 H114 120.2 . .
C115 C114 H114 120.2 . .
C116 C115 C114 121.5(11) . .
C116 C115 H115 119.2 . .
C114 C115 H115 119.2 . .
C115 C116 C111 120.4(11) . .
C115 C116 H116 119.8 . .
C111 C116 H116 119.8 . .
C126 C121 C122 118.5(10) . .
C126 C121 P11 122.1(9) . .
C122 C121 P11 119.3(8) . .
C123 C122 C121 119.4(10) . .
C123 C122 H122 120.3 . .
C121 C122 H122 120.3 . .
C124 C123 C122 119.9(11) . .
C124 C123 H123 120.0 . .
C122 C123 H123 120.0 . .
C125 C124 C123 121.5(11) . .
C125 C124 H124 119.3 . .
C123 C124 H124 119.3 . .
C124 C125 C126 119.7(11) . .
C124 C125 H125 120.2 . .
C126 C125 H125 120.2 . .
C125 C126 C121 121.0(12) . .
C125 C126 H126 119.5 . .
C121 C126 H126 119.5 . .
C132 C131 P11 116.9(8) . .
C132 C131 H13A 108.1 . .
P11 C131 H13A 108.1 . .
C132 C131 H13B 108.1 . .
P11 C131 H13B 108.1 . .
H13A C131 H13B 107.3 . .
C131 C132 C133 110.4(11) . .
C131 C132 H32C 109.6 . .
C133 C132 H32C 109.6 . .
C131 C132 H32D 109.6 . .
C133 C132 H32D 109.6 . .
H32C C132 H32D 108.1 . .
C132 C133 H33A 109.5 . .
C132 C133 H33B 109.5 . .
H33A C133 H33B 109.5 . .
C132 C133 H33C 109.5 . .
H33A C133 H33C 109.5 . .
H33B C133 H33C 109.5 . .
C201 P21 C211 108.9(7) . .
C201 P21 C221 110.5(9) . .
C211 P21 C221 108.2(8) . .
C202 C201 C206 120.0 . .
C202 C201 P21 119.6(8) . .
C206 C201 P21 120.4(8) . .
C203 C202 C201 120.0 . .
C203 C202 H202 120.0 . .
C201 C202 H202 120.0 . .
C202 C203 C204 120.0 . .
C202 C203 H203 120.0 . .
C204 C203 H203 120.0 . .
C205 C204 C203 120.0 . .
C205 C204 H204 120.0 . .
C203 C204 H204 120.0 . .
C204 C205 C206 120.0 . .
C204 C205 H205 120.0 . .
C206 C205 H205 120.0 . .
C205 C206 C201 120.0 . .
C205 C206 H206 120.0 . .
C201 C206 H206 120.0 . .
C212 C211 C216 120.0 . .
C212 C211 P21 119.2(7) . .
C216 C211 P21 120.8(7) . .
C213 C212 C211 120.0 . .
C213 C212 H212 120.0 . .
C211 C212 H212 120.0 . .
C214 C213 C212 120.0 . .
C214 C213 H213 120.0 . .
C212 C213 H213 120.0 . .
C213 C214 C215 120.0 . .
C213 C214 H214 120.0 . .
C215 C214 H214 120.0 . .
C216 C215 C214 120.0 . .
C216 C215 H215 120.0 . .
C214 C215 H215 120.0 . .
C215 C216 C211 120.0 . .
C215 C216 H216 120.0 . .
C211 C216 H216 120.0 . .
C222 C221 P21 121.8(15) . .
C222 C221 H22A 106.9 . .
P21 C221 H22A 106.9 . .
C222 C221 H22B 106.9 . .
P21 C221 H22B 106.9 . .
H22A C221 H22B 106.7 . .
C223 C222 C221 108.8(19) . .
C223 C222 H22C 109.9 . .
C221 C222 H22C 109.9 . .
C223 C222 H22D 109.9 . .
C221 C222 H22D 109.9 . .
H22C C222 H22D 108.3 . .
C222 C223 H22E 109.5 . .
C222 C223 H22F 109.5 . .
H22E C223 H22F 109.5 . .
C222 C223 H22G 109.5 . .
H22E C223 H22G 109.5 . .
H22F C223 H22G 109.5 . .
C292 C291 C296 120.0 . .
C292 C291 H291 120.0 . .
C296 C291 H291 120.0 . .
C293 C292 C291 120.0 . .
C293 C292 H292 120.0 . .
C291 C292 H292 120.0 . .
C292 C293 C294 120.0 . .
C292 C293 H293 120.0 . .
C294 C293 H293 120.0 . .
C295 C294 C293 120.0 . .
C295 C294 H294 120.0 . .
C293 C294 H294 120.0 . .
C294 C295 C296 120.0 . .
C294 C295 H295 120.0 . .
C296 C295 H295 120.0 . .
C295 C296 C291 120.0 . .
C295 C296 H296 120.0 . .
C291 C296 H296 120.0 . .

loop_
_geom_bond_atom_site_label_1
_geom_bond_atom_site_label_2
_geom_bond_distance
_geom_bond_site_symmetry_2
Fe1 O2 2.003(7) .
Fe1 O2 2.003(7) 2_566
Fe1 O3 2.007(7) .
Fe1 O3 2.007(7) 2_566
Fe1 O12 2.010(8) 2_566
Fe1 O12 2.010(8) .
C1 C2 1.354(14) .
C1 C6 1.461(15) .
C1 Cl1 1.730(10) .
C2 O2 1.309(11) .
C2 C3 1.522(14) .
C3 O3 1.312(12) .
C3 C4 1.342(14) .
C4 C5 1.413(14) .
C4 Cl4 1.741(11) .
C5 O5 1.240(12) .
C5 C6 1.534(16) .
C6 O6 1.229(13) .
C11 C12 1.349(15) .
C11 C16 1.437(15) .
C11 Cl11 1.725(11) .
C12 O12 1.296(13) .
C12 C12 1.54(2) 2_566
C16 O16 1.221(12) .
C16 C16 1.55(2) 2_566
P11 C121 1.768(11) .
P11 C111 1.784(10) .
P11 C131 1.800(10) .
P11 C101 1.808(11) .
C101 C102 1.385(16) .
C101 C106 1.393(16) .
C102 C103 1.377(16) .
C102 H102 0.9500 .
C103 C104 1.382(19) .
C103 H103 0.9500 .
C104 C105 1.37(2) .
C104 H104 0.9500 .
C105 C106 1.434(19) .
C105 H105 0.9500 .
C106 H106 0.9500 .
C111 C116 1.389(15) .
C111 C112 1.424(15) .
C112 C113 1.398(15) .
C112 H112 0.9500 .
C113 C114 1.362(18) .
C113 H113 0.9500 .
C114 C115 1.380(19) .
C114 H114 0.9500 .
C115 C116 1.357(16) .
C115 H115 0.9500 .
C116 H116 0.9500 .
C121 C126 1.402(15) .
C121 C122 1.415(15) .
C122 C123 1.395(15) .
C122 H122 0.9500 .
C123 C124 1.379(16) .
C123 H123 0.9500 .
C124 C125 1.365(17) .
C124 H124 0.9500 .
C125 C126 1.381(17) .
C125 H125 0.9500 .
C126 H126 0.9500 .
C131 C132 1.530(15) .
C131 H13A 0.9900 .
C131 H13B 0.9900 .
C132 C133 1.530(17) .
C132 H32C 0.9900 .
C132 H32D 0.9900 .
C133 H33A 0.9800 .
C133 H33B 0.9800 .
C133 H33C 0.9800 .
P21 C201 1.790(11) .
P21 C211 1.790(11) .
P21 C221 1.79(2) .
C201 C202 1.3900 .
C201 C206 1.3900 .
C202 C203 1.3900 .
C202 H202 0.9500 .
C203 C204 1.3900 .
C203 H203 0.9500 .
C204 C205 1.3900 .
C204 H204 0.9500 .
C205 C206 1.3900 .
C205 H205 0.9500 .
C206 H206 0.9500 .
C211 C212 1.3900 .
C211 C216 1.3900 .
C212 C213 1.3900 .
C212 H212 0.9500 .
C213 C214 1.3900 .
C213 H213 0.9500 .
C214 C215 1.3900 .
C214 H214 0.9500 .
C215 C216 1.3900 .
C215 H215 0.9500 .
C216 H216 0.9500 .
C221 C222 1.59(3) .
C221 H22A 0.9900 .
C221 H22B 0.9900 .
C222 C223 1.41(3) .
C222 H22C 0.9900 .
C222 H22D 0.9900 .
C223 H22E 0.9800 .
C223 H22F 0.9800 .
C223 H22G 0.9800 .
C291 C292 1.3900 .
C291 C296 1.3900 .
C291 H291 0.9500 .
C292 C293 1.3900 .
C292 H292 0.9500 .
C293 C294 1.3900 .
C293 H293 0.9500 .
C294 C295 1.3900 .
C294 H294 0.9500 .
C295 C296 1.3900 .
C295 H295 0.9500 .
C296 H296 0.9500 .
